data_7711341
loop_
_publ_author_name
'Narro, Ana L.'
'Arman, Hadi D.'
'Tonzetich, Zachary J.'

_publ_section_title
;
 Insertion chemistry of iron(ii) boryl complexes
;
_journal_name_full 'Dalton Transactions'
_journal_paper_doi 10.1039/D2DT02879D
_journal_year 2022
_chemical_absolute_configuration ad
_chemical_formula_moiety 'C17 H14 B N O3'
_chemical_formula_sum 'C17 H14 B N O3'
_chemical_formula_weight 291.10
_space_group_crystal_system orthorhombic
_space_group_IT_number 33
_space_group_name_Hall 'P 2c -2n'
_space_group_name_H-M_alt 'P n a 21'
_atom_sites_solution_hydrogens geom
_atom_sites_solution_primary dual
_audit_creation_date 2022-02-14
_audit_creation_method
;
Olex2 1.5
(compiled 2021.12.09 svn.r5202d8cf for OlexSys, GUI svn.r6439)
;
_audit_update_record
;
2022-09-02 deposited with the CCDC.	2022-09-22 downloaded from the CCDC.
;
_cell_angle_alpha 90
_cell_angle_beta 90
_cell_angle_gamma 90
_cell_formula_units_Z 4
_cell_length_a 11.4635(2)
_cell_length_b 16.0928(3)
_cell_length_c 7.7560(2)
_cell_measurement_reflns_used 5603
_cell_measurement_temperature 100.01(14)
_cell_measurement_theta_max 75.0460
_cell_measurement_theta_min 4.7350
_cell_volume 1430.83(5)
_computing_cell_refinement 'CrysAlisPro 1.171.40.84a (Rigaku OD, 2020)'
_computing_data_collection 'CrysAlisPro 1.171.40.84a (Rigaku OD, 2020)'
_computing_data_reduction 'CrysAlisPro 1.171.40.84a (Rigaku OD, 2020)'
_computing_molecular_graphics 'Olex2 1.5 (Dolomanov et al., 2009)'
_computing_publication_material 'Olex2 1.5 (Dolomanov et al., 2009)'
_computing_structure_refinement 'SHELXL 2018/3 (Sheldrick, 2015)'
_computing_structure_solution 'SHELXT 2018/2 (Sheldrick, 2018)'
_diffrn_ambient_environment N~2~
_diffrn_ambient_temperature 100.01(14)
_diffrn_detector 'Hybrid Pixel Array Detector'
_diffrn_detector_area_resol_mean 10.0000
_diffrn_detector_type HyPix
_diffrn_measured_fraction_theta_full 0.999
_diffrn_measured_fraction_theta_max 0.959
_diffrn_measurement_details
;
List of Runs (angles in degrees, time in seconds):

  # Type    Start    End  Width  t~exp~   \w     \q     \k     \f   Frames
#--------------------------------------------------------------------------
  1  \w    -40.00  28.00   0.50   22.00    --  -46.75  33.00 145.00  136
  2  \w    -51.00 -16.00   0.50   88.00    --  -88.50  45.00 120.00   70
  3  \w    -80.00 -15.00   0.50   88.00    --  -88.50  89.00 -45.00  130
  4  \w    -43.00  27.00   0.50   22.00    --  -46.75  37.00-150.00  140
  5  \w    -51.00 -16.00   0.50   88.00    --  -88.50  45.00-180.00   70
  6  \w   -119.00 -83.00   0.50   22.00    --  -46.75 -57.00   0.00   72
  7  \w   -119.00 -83.00   0.50   22.00    --  -46.75 -57.00  60.00   72
  8  \w   -121.00 -32.00   0.50   22.00    --  -46.75 -37.00  60.00  178
  9  \w   -119.00 -88.00   0.50   22.00    --  -46.75-125.00 150.00   62
 10  \w   -163.00 -74.00   0.50   88.00    --  -88.50 -33.00 -13.00  178
 11  \w   -121.00 -32.00   0.50   22.00    --  -46.75 -37.00-150.00  178
 12  \w   -119.00 -83.00   0.50   22.00    --  -46.75 -57.00-180.00   72
 13  \w   -160.00 -91.00   0.50   88.00    --  -88.50 -61.00-150.00  138
 14  \w   -161.00 -82.00   0.50   88.00    --  -88.50 -45.00  90.00  158
 15  \w     34.00 111.00   0.50   88.00    --  106.69-125.00 125.00  154
 16  \w     34.00  71.00   0.50   88.00    --  106.69 -61.00  90.00   74
 17  \w     34.00  71.00   0.50   88.00    --  106.69 -61.00   0.00   74
 18  \w     34.00  71.00   0.50   88.00    --  106.69 -61.00 -90.00   74
 19  \w     34.00  71.00   0.50   88.00    --  106.69 -61.00-120.00   74
 20  \w     34.00 101.00   0.50   88.00    --  106.69 -77.00-180.00  134
;
_diffrn_measurement_device 'four-circle diffractometer'
_diffrn_measurement_device_type 'XtaLAB Synergy, Dualflex, HyPix'
_diffrn_measurement_method '\w scans'
_diffrn_orient_matrix_type 'CrysAlisPro convention (1999,Acta A55,543-557)'
_diffrn_orient_matrix_UB_11 -0.0273239000
_diffrn_orient_matrix_UB_12 -0.0337687000
_diffrn_orient_matrix_UB_13 -0.0923124000
_diffrn_orient_matrix_UB_21 -0.1191557000
_diffrn_orient_matrix_UB_22 -0.0769287000
_diffrn_orient_matrix_UB_23 0.0244414000
_diffrn_orient_matrix_UB_31 -0.0558843000
_diffrn_orient_matrix_UB_32 0.1799124000
_diffrn_orient_matrix_UB_33 -0.0069064000
_diffrn_radiation_monochromator mirror
_diffrn_radiation_probe x-ray
_diffrn_radiation_type 'Cu K\a'
_diffrn_radiation_wavelength 1.54184
_diffrn_reflns_av_R_equivalents 0.0281
_diffrn_reflns_av_unetI/netI 0.0214
_diffrn_reflns_Laue_measured_fraction_full 0.999
_diffrn_reflns_Laue_measured_fraction_max 0.959
_diffrn_reflns_limit_h_max 14
_diffrn_reflns_limit_h_min -13
_diffrn_reflns_limit_k_max 19
_diffrn_reflns_limit_k_min -19
_diffrn_reflns_limit_l_max 9
_diffrn_reflns_limit_l_min -7
_diffrn_reflns_number 10603
_diffrn_reflns_point_group_measured_fraction_full 0.870
_diffrn_reflns_point_group_measured_fraction_max 0.806
_diffrn_reflns_theta_full 67.684
_diffrn_reflns_theta_max 76.113
_diffrn_reflns_theta_min 4.736
_diffrn_source 'micro-focus sealed X-ray tube'
_diffrn_source_type 'PhotonJet (Cu) X-ray Source'
_exptl_absorpt_coefficient_mu 0.745
_exptl_absorpt_correction_T_max 1.000
_exptl_absorpt_correction_T_min 0.693
_exptl_absorpt_correction_type gaussian
_exptl_absorpt_process_details
;
CrysAlisPro 1.171.40.84a (Rigaku Oxford Diffraction, 2020)
Numerical absorption correction based on gaussian integration over
a multifaceted crystal model
Empirical absorption correction using spherical harmonics,
implemented in SCALE3 ABSPACK scaling algorithm.
;
_exptl_crystal_colour 'clear grayish green'
_exptl_crystal_colour_lustre clear
_exptl_crystal_colour_modifier grayish
_exptl_crystal_colour_primary green
_exptl_crystal_density_diffrn 1.351
_exptl_crystal_description needle
_exptl_crystal_F_000 608
_exptl_crystal_size_max 0.159
_exptl_crystal_size_mid 0.023
_exptl_crystal_size_min 0.004
_refine_diff_density_max 0.135
_refine_diff_density_min -0.168
_refine_diff_density_rms 0.033
_refine_ls_abs_structure_details
;
 Flack x determined using 772 quotients [(I+)-(I-)]/[(I+)+(I-)]
 (Parsons, Flack and Wagner, Acta Cryst. B69 (2013) 249-259).
;
_refine_ls_abs_structure_Flack 0.02(10)
_refine_ls_extinction_method none
_refine_ls_goodness_of_fit_ref 1.055
_refine_ls_hydrogen_treatment constr
_refine_ls_matrix_type full
_refine_ls_number_parameters 199
_refine_ls_number_reflns 2419
_refine_ls_number_restraints 1
_refine_ls_restrained_S_all 1.054
_refine_ls_R_factor_all 0.0333
_refine_ls_R_factor_gt 0.0300
_refine_ls_shift/su_max 0.001
_refine_ls_shift/su_mean 0.000
_refine_ls_structure_factor_coef Fsqd
_refine_ls_weighting_details 'w=1/[\s^2^(Fo^2^)+(0.0376P)^2^+0.2682P] where P=(Fo^2^+2Fc^2^)/3'
_refine_ls_weighting_scheme calc
_refine_ls_wR_factor_gt 0.0709
_refine_ls_wR_factor_ref 0.0727
_reflns_Friedel_coverage 0.561
_reflns_Friedel_fraction_full 0.717
_reflns_Friedel_fraction_max 0.627
_reflns_number_gt 2273
_reflns_number_total 2419
_reflns_threshold_expression 'I > 2\s(I)'
_cod_data_source_file d2dt02879d2.cif
_cod_data_source_block hpd501b
_cod_database_code 7711341
_shelx_shelxl_version_number 2018/3
_chemical_oxdiff_formula 'Fe N P C H O B'
_chemical_oxdiff_usercomment 'Catalytic borane sample'
_shelx_space_group_comment
;
The symmetry employed for this shelxl refinement is uniquely defined
by the following loop, which should always be used as a source of
symmetry information in preference to the above space-group names.
They are only intended as comments.
;
_olex2_refinement_description
;
1. Fixed Uiso
 At 1.2 times of:
  All C(H) groups
2.a Aromatic/amide H refined with riding coordinates:
 C13(H13), C12(H12), C3(H3), C16(H16), C2(H2), C5(H5), C8(H8), C10(H10),
 C4(H4), C9(H9), C17(H17), C11(H11), C14(H14), C15(H15)
;
_olex2_exptl_crystal_mounting_method 'nylon loop'
_olex2_submission_special_instructions 'No special instructions were received'
_oxdiff_exptl_absorpt_empirical_details
;
Empirical correction (ABSPACK) includes:
- Absorption correction using spherical harmonics
- Frame scaling
- Detector area scaling
- B-factor correction
;
_oxdiff_exptl_absorpt_empirical_full_max 1.606
_oxdiff_exptl_absorpt_empirical_full_min 0.745

loop_
_space_group_symop_operation_xyz
'x, y, z'
'-x, -y, z+1/2'
'x+1/2, -y+1/2, z'
'-x+1/2, y+1/2, z+1/2'

loop_
_atom_site_label
_atom_site_type_symbol
_atom_site_fract_x
_atom_site_fract_y
_atom_site_fract_z
_atom_site_U_iso_or_equiv
_atom_site_adp_type
_atom_site_occupancy
_atom_site_site_symmetry_order
_atom_site_calc_flag
_atom_site_refinement_flags_posn
_atom_site_refinement_flags_adp
_atom_site_refinement_flags_occupancy
_atom_site_disorder_assembly
_atom_site_disorder_group
O2 O 0.63458(13) 0.52549(9) 0.4924(2) 0.0263(3) Uani 1 1 d . . . . .
O1 O 0.81258(12) 0.54026(9) 0.6398(2) 0.0256(3) Uani 1 1 d . . . . .
O3 O 0.62687(13) 0.56420(8) 0.7953(2) 0.0277(3) Uani 1 1 d . . . . .
N1 N 0.68241(15) 0.42426(11) 0.7268(2) 0.0243(4) Uani 1 1 d . . . . .
C18 C 0.8296(2) 0.54679(12) 0.4654(3) 0.0241(5) Uani 1 1 d . . . . .
C7 C 0.60077(18) 0.64738(12) 0.7854(3) 0.0259(5) Uani 1 1 d . . . . .
C6 C 0.72410(19) 0.53850(13) 0.3783(3) 0.0250(5) Uani 1 1 d . . . . .
C13 C 0.60468(19) 0.39658(14) 0.8426(3) 0.0291(5) Uani 1 1 d . . . . .
H13 H 0.552914 0.433766 0.893264 0.035 Uiso 1 1 calc R U . . .
C12 C 0.4991(2) 0.67358(13) 0.8643(3) 0.0318(5) Uani 1 1 d . . . . .
H12 H 0.450554 0.635221 0.918017 0.038 Uiso 1 1 calc R U . . .
C3 C 0.9263(2) 0.56381(14) 0.1986(3) 0.0316(5) Uani 1 1 d . . . . .
H3 H 0.994439 0.571749 0.135603 0.038 Uiso 1 1 calc R U . . .
C16 C 0.7562(2) 0.28685(14) 0.6911(3) 0.0332(6) Uani 1 1 d . . . . .
H16 H 0.808174 0.250595 0.637953 0.040 Uiso 1 1 calc R U . . .
C2 C 0.9328(2) 0.55919(13) 0.3787(3) 0.0285(5) Uani 1 1 d . . . . .
H2 H 1.003409 0.564260 0.436755 0.034 Uiso 1 1 calc R U . . .
C5 C 0.7174(2) 0.54374(14) 0.2009(3) 0.0290(5) Uani 1 1 d . . . . .
H5 H 0.646566 0.538716 0.143223 0.035 Uiso 1 1 calc R U . . .
C8 C 0.6726(2) 0.70524(14) 0.7052(3) 0.0316(5) Uani 1 1 d . . . . .
H8 H 0.741335 0.688218 0.652296 0.038 Uiso 1 1 calc R U . . .
C10 C 0.5400(2) 0.81503(13) 0.7828(3) 0.0326(5) Uani 1 1 d . . . . .
H10 H 0.519344 0.870920 0.781336 0.039 Uiso 1 1 calc R U . . .
C4 C 0.8214(2) 0.55689(14) 0.1121(3) 0.0315(6) Uani 1 1 d . . . . .
H4 H 0.820235 0.561090 -0.007491 0.038 Uiso 1 1 calc R U . . .
C9 C 0.6412(2) 0.78860(14) 0.7045(4) 0.0348(6) Uani 1 1 d . . . . .
H9 H 0.689280 0.827141 0.650412 0.042 Uiso 1 1 calc R U . . .
C17 C 0.7561(2) 0.36985(13) 0.6514(3) 0.0296(5) Uani 1 1 d . . . . .
H17 H 0.808684 0.389378 0.569517 0.036 Uiso 1 1 calc R U . . .
C11 C 0.4696(2) 0.75737(14) 0.8632(3) 0.0351(6) Uani 1 1 d . . . . .
H11 H 0.401510 0.774750 0.917492 0.042 Uiso 1 1 calc R U . . .
C14 C 0.6005(2) 0.31330(15) 0.8876(3) 0.0352(6) Uani 1 1 d . . . . .
H14 H 0.546342 0.294629 0.968084 0.042 Uiso 1 1 calc R U . . .
C15 C 0.6773(2) 0.25839(13) 0.8119(3) 0.0352(6) Uani 1 1 d . . . . .
H15 H 0.675926 0.202471 0.842115 0.042 Uiso 1 1 calc R U . . .
B1 B 0.6879(2) 0.52054(14) 0.6650(3) 0.0236(5) Uani 1 1 d . . . . .

loop_
_atom_site_aniso_label
_atom_site_aniso_U_11
_atom_site_aniso_U_22
_atom_site_aniso_U_33
_atom_site_aniso_U_23
_atom_site_aniso_U_13
_atom_site_aniso_U_12
O2 0.0295(8) 0.0288(7) 0.0205(8) 0.0008(7) 0.0006(7) -0.0012(6)
O1 0.0302(8) 0.0270(7) 0.0198(8) 0.0012(6) -0.0001(7) -0.0012(6)
O3 0.0360(8) 0.0227(7) 0.0244(8) 0.0008(7) 0.0043(7) 0.0023(6)
N1 0.0264(9) 0.0246(8) 0.0218(10) -0.0005(8) -0.0015(8) -0.0002(7)
C18 0.0337(12) 0.0184(9) 0.0201(13) 0.0014(8) 0.0015(10) 0.0023(8)
C7 0.0328(11) 0.0250(10) 0.0199(11) -0.0012(9) -0.0025(11) 0.0023(8)
C6 0.0305(11) 0.0206(10) 0.0239(12) -0.0005(9) 0.0023(11) 0.0007(8)
C13 0.0319(11) 0.0306(11) 0.0248(14) -0.0012(9) 0.0017(10) -0.0004(8)
C12 0.0369(11) 0.0296(11) 0.0288(12) 0.0032(10) 0.0059(11) 0.0003(10)
C3 0.0352(11) 0.0305(12) 0.0290(14) -0.0005(11) 0.0074(11) 0.0009(9)
C16 0.0388(12) 0.0261(11) 0.0346(15) -0.0015(10) -0.0023(11) 0.0027(10)
C2 0.0303(11) 0.0257(10) 0.0297(13) 0.0018(10) -0.0014(11) 0.0021(9)
C5 0.0329(11) 0.0296(11) 0.0246(13) 0.0004(10) -0.0041(11) 0.0011(9)
C8 0.0341(11) 0.0282(11) 0.0325(14) -0.0012(11) 0.0072(11) 0.0011(9)
C10 0.0441(13) 0.0256(10) 0.0280(13) 0.0004(11) -0.0018(12) 0.0051(9)
C4 0.0432(15) 0.0321(11) 0.0191(13) 0.0008(9) 0.0034(11) 0.0012(10)
C9 0.0406(12) 0.0266(11) 0.0373(15) 0.0010(11) 0.0052(12) -0.0022(10)
C17 0.0307(11) 0.0275(11) 0.0307(13) -0.0008(10) 0.0010(11) 0.0004(9)
C11 0.0390(13) 0.0350(12) 0.0313(14) -0.0019(11) 0.0059(12) 0.0085(9)
C14 0.0478(14) 0.0317(12) 0.0262(13) 0.0040(10) 0.0062(12) -0.0085(10)
C15 0.0517(14) 0.0224(10) 0.0314(14) 0.0021(10) -0.0053(13) -0.0015(9)
B1 0.0285(12) 0.0234(11) 0.0190(14) 0.0011(9) 0.0000(11) 0.0004(9)

loop_
_atom_type_symbol
_atom_type_description
_atom_type_scat_dispersion_real
_atom_type_scat_dispersion_imag
_atom_type_scat_source
C C 0.0181 0.0091 'International Tables Vol C Tables 4.2.6.8 and 6.1.1.4'
H H 0.0000 0.0000 'International Tables Vol C Tables 4.2.6.8 and 6.1.1.4'
B B 0.0090 0.0039 'International Tables Vol C Tables 4.2.6.8 and 6.1.1.4'
N N 0.0311 0.0180 'International Tables Vol C Tables 4.2.6.8 and 6.1.1.4'
O O 0.0492 0.0322 'International Tables Vol C Tables 4.2.6.8 and 6.1.1.4'

loop_
_exptl_crystal_face_index_h
_exptl_crystal_face_index_k
_exptl_crystal_face_index_l
_exptl_crystal_face_perp_dist
7 0 0 0.0042
0 0 -10 0.0019
0 0 10 0.0019
-7 1 0 0.0135
-3 -5 1 0.0398
7 0 0 0.0101

loop_
_geom_angle_atom_site_label_1
_geom_angle_atom_site_label_2
_geom_angle_atom_site_label_3
_geom_angle
_geom_angle_site_symmetry_1
_geom_angle_site_symmetry_3
_geom_angle_publ_flag
C6 O2 B1 106.52(17) . . ?
C18 O1 B1 106.53(17) . . ?
C7 O3 B1 123.45(18) . . ?
C13 N1 C17 119.38(19) . . ?
C13 N1 B1 122.71(18) . . ?
C17 N1 B1 117.83(18) . . ?
O1 C18 C6 110.4(2) . . ?
O1 C18 C2 128.0(2) . . ?
C2 C18 C6 121.6(2) . . ?
O3 C7 C12 117.13(19) . . ?
O3 C7 C8 123.3(2) . . ?
C12 C7 C8 119.55(19) . . ?
O2 C6 C18 110.59(19) . . ?
O2 C6 C5 127.6(2) . . ?
C5 C6 C18 121.8(2) . . ?
N1 C13 H13 119.6 . . ?
N1 C13 C14 120.9(2) . . ?
C14 C13 H13 119.6 . . ?
C7 C12 H12 120.1 . . ?
C7 C12 C11 119.9(2) . . ?
C11 C12 H12 120.1 . . ?
C2 C3 H3 119.1 . . ?
C4 C3 H3 119.1 . . ?
C4 C3 C2 121.8(2) . . ?
C17 C16 H16 120.8 . . ?
C17 C16 C15 118.4(2) . . ?
C15 C16 H16 120.8 . . ?
C18 C2 C3 116.7(2) . . ?
C18 C2 H2 121.6 . . ?
C3 C2 H2 121.6 . . ?
C6 C5 H5 121.5 . . ?
C6 C5 C4 117.0(2) . . ?
C4 C5 H5 121.5 . . ?
C7 C8 H8 120.2 . . ?
C9 C8 C7 119.7(2) . . ?
C9 C8 H8 120.1 . . ?
C9 C10 H10 120.5 . . ?
C9 C10 C11 119.0(2) . . ?
C11 C10 H10 120.5 . . ?
C3 C4 C5 121.2(2) . . ?
C3 C4 H4 119.4 . . ?
C5 C4 H4 119.4 . . ?
C8 C9 H9 119.5 . . ?
C10 C9 C8 121.0(2) . . ?
C10 C9 H9 119.5 . . ?
N1 C17 C16 122.3(2) . . ?
N1 C17 H17 118.8 . . ?
C16 C17 H17 118.8 . . ?
C12 C11 H11 119.6 . . ?
C10 C11 C12 120.9(2) . . ?
C10 C11 H11 119.6 . . ?
C13 C14 H14 120.3 . . ?
C15 C14 C13 119.4(2) . . ?
C15 C14 H14 120.3 . . ?
C16 C15 H15 120.2 . . ?
C14 C15 C16 119.7(2) . . ?
C14 C15 H15 120.2 . . ?
O2 B1 O1 105.62(18) . . ?
O2 B1 N1 107.71(17) . . ?
O1 B1 N1 106.34(16) . . ?
O3 B1 O2 114.65(18) . . ?
O3 B1 O1 117.75(18) . . ?
O3 B1 N1 104.11(18) . . ?

loop_
_geom_bond_atom_site_label_1
_geom_bond_atom_site_label_2
_geom_bond_distance
_geom_bond_site_symmetry_2
_geom_bond_publ_flag
O2 C6 1.371(3) . ?
O2 B1 1.474(3) . ?
O1 C18 1.371(3) . ?
O1 B1 1.478(3) . ?
O3 C7 1.374(2) . ?
O3 B1 1.416(3) . ?
N1 C13 1.341(3) . ?
N1 C17 1.350(3) . ?
N1 B1 1.623(3) . ?
C18 C6 1.391(3) . ?
C18 C2 1.376(3) . ?
C7 C12 1.382(3) . ?
C7 C8 1.389(3) . ?
C6 C5 1.381(3) . ?
C13 H13 0.9300 . ?
C13 C14 1.386(3) . ?
C12 H12 0.9300 . ?
C12 C11 1.390(3) . ?
C3 H3 0.9300 . ?
C3 C2 1.401(4) . ?
C3 C4 1.382(4) . ?
C16 H16 0.9300 . ?
C16 C17 1.371(3) . ?
C16 C15 1.381(4) . ?
C2 H2 0.9300 . ?
C5 H5 0.9300 . ?
C5 C4 1.394(3) . ?
C8 H8 0.9300 . ?
C8 C9 1.389(3) . ?
C10 H10 0.9300 . ?
C10 C9 1.377(3) . ?
C10 C11 1.379(3) . ?
C4 H4 0.9300 . ?
C9 H9 0.9300 . ?
C17 H17 0.9300 . ?
C11 H11 0.9300 . ?
C14 H14 0.9300 . ?
C14 C15 1.378(4) . ?
C15 H15 0.9300 . ?

loop_
_geom_torsion_atom_site_label_1
_geom_torsion_atom_site_label_2
_geom_torsion_atom_site_label_3
_geom_torsion_atom_site_label_4
_geom_torsion
_geom_torsion_site_symmetry_1
_geom_torsion_site_symmetry_2
_geom_torsion_site_symmetry_3
_geom_torsion_site_symmetry_4
_geom_torsion_publ_flag
O2 C6 C5 C4 -179.64(19) . . . . ?
O1 C18 C6 O2 -0.6(2) . . . . ?
O1 C18 C6 C5 179.2(2) . . . . ?
O1 C18 C2 C3 -179.86(19) . . . . ?
O3 C7 C12 C11 178.1(2) . . . . ?
O3 C7 C8 C9 -178.4(2) . . . . ?
N1 C13 C14 C15 -0.1(4) . . . . ?
C18 O1 B1 O2 -5.9(2) . . . . ?
C18 O1 B1 O3 -135.41(19) . . . . ?
C18 O1 B1 N1 108.39(18) . . . . ?
C18 C6 C5 C4 0.7(3) . . . . ?
C7 O3 B1 O2 -56.0(3) . . . . ?
C7 O3 B1 O1 69.2(3) . . . . ?
C7 O3 B1 N1 -173.44(17) . . . . ?
C7 C12 C11 C10 0.6(4) . . . . ?
C7 C8 C9 C10 0.2(4) . . . . ?
C6 O2 B1 O1 5.6(2) . . . . ?
C6 O2 B1 O3 136.88(18) . . . . ?
C6 O2 B1 N1 -107.77(18) . . . . ?
C6 C18 C2 C3 0.6(3) . . . . ?
C6 C5 C4 C3 0.4(3) . . . . ?
C13 N1 C17 C16 -1.3(3) . . . . ?
C13 N1 B1 O2 -103.4(2) . . . . ?
C13 N1 B1 O1 143.7(2) . . . . ?
C13 N1 B1 O3 18.7(3) . . . . ?
C13 C14 C15 C16 -0.8(4) . . . . ?
C12 C7 C8 C9 -0.3(4) . . . . ?
C2 C18 C6 O2 179.09(19) . . . . ?
C2 C18 C6 C5 -1.2(3) . . . . ?
C2 C3 C4 C5 -1.0(4) . . . . ?
C8 C7 C12 C11 -0.1(4) . . . . ?
C4 C3 C2 C18 0.5(4) . . . . ?
C9 C10 C11 C12 -0.7(4) . . . . ?
C17 N1 C13 C14 1.1(3) . . . . ?
C17 N1 B1 O2 73.3(2) . . . . ?
C17 N1 B1 O1 -39.5(3) . . . . ?
C17 N1 B1 O3 -164.53(18) . . . . ?
C17 C16 C15 C14 0.6(4) . . . . ?
C11 C10 C9 C8 0.3(4) . . . . ?
C15 C16 C17 N1 0.4(4) . . . . ?
B1 O2 C6 C18 -3.3(2) . . . . ?
B1 O2 C6 C5 177.0(2) . . . . ?
B1 O1 C18 C6 4.1(2) . . . . ?
B1 O1 C18 C2 -175.5(2) . . . . ?
B1 O3 C7 C12 148.4(2) . . . . ?
B1 O3 C7 C8 -33.5(3) . . . . ?
B1 N1 C13 C14 177.8(2) . . . . ?
B1 N1 C17 C16 -178.2(2) . . . . ?

loop_
_exptl_oxdiff_crystal_face_indexfrac_h
_exptl_oxdiff_crystal_face_indexfrac_k
_exptl_oxdiff_crystal_face_indexfrac_l
_exptl_oxdiff_crystal_face_x
_exptl_oxdiff_crystal_face_y
_exptl_oxdiff_crystal_face_z
7.4369 -0.1259 0.1326 -0.2112 -0.8732 -0.4392
0.0986 -0.4190 -10.4078 0.9722 -0.2339 -0.0090
-0.0986 0.4190 10.4078 -0.9722 0.2339 0.0090
-7.3360 0.8374 -0.2169 0.1922 0.8044 0.5621
-3.1065 -4.5625 0.6506 0.1789 0.7370 -0.6517
7.4332 0.2009 0.0614 -0.2155 -0.8997 -0.3797
